data_7116407
loop_
_publ_author_name
'T. Arnold'
'H. Braunschweig'
'W. C. Ewing'
'T. Kramer'
'J. Mies'
'J. K. Schuster'

_publ_section_title
;
 Beryllium bis(diazaborolyl): old neighbors finally shake hands
;
_journal_name_full Chem.Commun.
_journal_page_first 737
_journal_paper_doi 10.1039/C4cc08519A
_journal_volume 51
_journal_year 2015
_chemical_formula_moiety 'C52 H72 B2 Be N4'
_chemical_formula_sum 'C52 H72 B2 Be N4'
_chemical_formula_weight 783.77
_chemical_name_common
;
?
;
_chemical_name_systematic
;
?
;
_space_group_IT_number 14
_symmetry_cell_setting monoclinic
_symmetry_space_group_name_Hall '-P 2yn'
_symmetry_space_group_name_H-M 'P 1 21/n 1'
_atom_sites_solution_hydrogens geom
_atom_sites_solution_primary direct
_atom_sites_solution_secondary difmap
_audit_creation_method SHELXL-97
_cell_angle_alpha 90.00
_cell_angle_beta 92.555(2)
_cell_angle_gamma 90.00
_cell_formula_units_Z 4
_cell_length_a 12.8550(9)
_cell_length_b 27.0697(19)
_cell_length_c 14.2004(10)
_cell_measurement_reflns_used 9940
_cell_measurement_temperature 100(2)
_cell_measurement_theta_max 26.73
_cell_measurement_theta_min 2.22
_cell_volume 4936.6(6)
_computing_cell_refinement 'Saint+ ver. 7.68A (Bruker AXS)'
_computing_data_collection 'APEX2 ver. 2010.3 (Bruker AXS)'
_computing_data_reduction 'Saint+ ver. 7.68A (Bruker AXS)'
_computing_molecular_graphics 'XP ver. 5.1 (Bruker AXS, 1998)'
_computing_publication_material 'SHELXL-97 (Sheldrick, 2008)'
_computing_structure_refinement 'SHELXL-97 (Sheldrick, 1997)'
_computing_structure_solution 'SHELXS-97 (Sheldrick, 1990)'
_diffrn_ambient_temperature 100(2)
_diffrn_detector_area_resol_mean 8.333
_diffrn_measured_fraction_theta_full 1.000
_diffrn_measured_fraction_theta_max 1.000
_diffrn_measurement_device_type 'Bruker X8-APEX II'
_diffrn_measurement_method '\f and \w scans'
_diffrn_radiation_monochromator 'multi-layer mirror'
_diffrn_radiation_source 'rotating anode'
_diffrn_radiation_type MoK\a
_diffrn_radiation_wavelength 0.71073
_diffrn_reflns_av_R_equivalents 0.0546
_diffrn_reflns_av_sigmaI/netI 0.0361
_diffrn_reflns_limit_h_max 16
_diffrn_reflns_limit_h_min -16
_diffrn_reflns_limit_k_max 33
_diffrn_reflns_limit_k_min -33
_diffrn_reflns_limit_l_max 17
_diffrn_reflns_limit_l_min -17
_diffrn_reflns_number 66303
_diffrn_reflns_theta_full 26.37
_diffrn_reflns_theta_max 26.37
_diffrn_reflns_theta_min 1.50
_exptl_absorpt_coefficient_mu 0.060
_exptl_absorpt_correction_T_max 0.7454
_exptl_absorpt_correction_T_min 0.6293
_exptl_absorpt_correction_type multi-scan
_exptl_absorpt_process_details 'Sadabs 2008/1 (Bruker 2008)'
_exptl_crystal_colour colourless
_exptl_crystal_density_diffrn 1.055
_exptl_crystal_density_method 'not measured'
_exptl_crystal_description block
_exptl_crystal_F_000 1704
_exptl_crystal_size_max 0.44
_exptl_crystal_size_mid 0.31
_exptl_crystal_size_min 0.11
_refine_diff_density_max 0.422
_refine_diff_density_min -0.323
_refine_diff_density_rms 0.040
_refine_ls_extinction_method none
_refine_ls_goodness_of_fit_ref 1.018
_refine_ls_hydrogen_treatment constr
_refine_ls_matrix_type full
_refine_ls_number_parameters 565
_refine_ls_number_reflns 10096
_refine_ls_number_restraints 36
_refine_ls_restrained_S_all 1.059
_refine_ls_R_factor_all 0.0665
_refine_ls_R_factor_gt 0.0474
_refine_ls_shift/su_max 0.000
_refine_ls_shift/su_mean 0.000
_refine_ls_structure_factor_coef Fsqd
_refine_ls_weighting_details 'calc w=1/[\s^2^(Fo^2^)+(0.0395P)^2^+2.8640P] where P=(Fo^2^+2Fc^2^)/3'
_refine_ls_weighting_scheme calc
_refine_ls_wR_factor_gt 0.1069
_refine_ls_wR_factor_ref 0.1177
_reflns_number_gt 7834
_reflns_number_total 10096
_reflns_threshold_expression >2sigma(I)
_cod_data_source_file c4cc08519a2.cif
_cod_data_source_block 1
_cod_original_sg_symbol_H-M P2(1)/n
_cod_database_code 7116407

loop_
_symmetry_equiv_pos_as_xyz
'x, y, z'
'-x+1/2, y+1/2, -z+1/2'
'-x, -y, -z'
'x-1/2, -y-1/2, z-1/2'

loop_
_atom_site_label
_atom_site_type_symbol
_atom_site_fract_x
_atom_site_fract_y
_atom_site_fract_z
_atom_site_U_iso_or_equiv
_atom_site_adp_type
_atom_site_occupancy
_atom_site_symmetry_multiplicity
_atom_site_calc_flag
_atom_site_refinement_flags
_atom_site_disorder_assembly
_atom_site_disorder_group
B1 B 0.30493(12) 0.42594(6) 0.34352(12) 0.0160(3) Uani 1 1 d . . .
Be1 Be 0.28555(14) 0.37538(7) 0.25475(14) 0.0181(4) Uani 1 1 d . . .
B2 B 0.26092(13) 0.32581(6) 0.16448(12) 0.0177(3) Uani 1 1 d . . .
N3 N 0.22948(9) 0.44542(5) 0.40645(9) 0.0172(3) Uani 1 1 d . . .
C4 C 0.27457(11) 0.48251(6) 0.46288(11) 0.0204(3) Uani 1 1 d . . .
H4 H 0.2406 0.5004 0.5102 0.024 Uiso 1 1 calc R . .
C5 C 0.37358(11) 0.48882(6) 0.43955(11) 0.0201(3) Uani 1 1 d . . .
H5 H 0.4207 0.5123 0.4669 0.024 Uiso 1 1 calc R . .
N6 N 0.39630(9) 0.45535(5) 0.36862(8) 0.0166(3) Uani 1 1 d . . .
C7 C 0.12772(11) 0.42725(6) 0.42655(10) 0.0185(3) Uani 1 1 d . . .
C8 C 0.03914(11) 0.45334(6) 0.39172(10) 0.0198(3) Uani 1 1 d . . .
C9 C -0.05793(12) 0.43685(6) 0.41897(11) 0.0244(3) Uani 1 1 d . . .
H9 H -0.1190 0.4536 0.3964 0.029 Uiso 1 1 calc R . .
C10 C -0.06693(12) 0.39647(7) 0.47842(12) 0.0279(4) Uani 1 1 d . . .
H10 H -0.1337 0.3863 0.4971 0.033 Uiso 1 1 calc R . .
C11 C 0.02071(12) 0.37103(6) 0.51042(11) 0.0260(4) Uani 1 1 d . . .
H11 H 0.0136 0.3431 0.5502 0.031 Uiso 1 1 calc R . .
C12 C 0.11994(12) 0.38590(6) 0.48496(11) 0.0208(3) Uani 1 1 d . . .
C13 C 0.05019(12) 0.49736(6) 0.32676(11) 0.0227(3) Uani 1 1 d . . .
H13 H 0.1114 0.5171 0.3511 0.027 Uiso 1 1 calc R . .
C14 C 0.07281(15) 0.48026(7) 0.22670(12) 0.0342(4) Uani 1 1 d . . .
H14A H 0.0819 0.5092 0.1863 0.051 Uiso 1 1 calc R . .
H14B H 0.0144 0.4603 0.2013 0.051 Uiso 1 1 calc R . .
H14C H 0.1366 0.4604 0.2286 0.051 Uiso 1 1 calc R . .
C15 C -0.04462(13) 0.53151(6) 0.32304(13) 0.0301(4) Uani 1 1 d . . .
H15A H -0.0284 0.5616 0.2883 0.045 Uiso 1 1 calc R . .
H15B H -0.0626 0.5402 0.3873 0.045 Uiso 1 1 calc R . .
H15C H -0.1036 0.5146 0.2911 0.045 Uiso 1 1 calc R . .
C16 C 0.21565(12) 0.35819(6) 0.52337(12) 0.0254(4) Uani 1 1 d . . .
H16 H 0.2777 0.3726 0.4935 0.030 Uiso 1 1 calc R . .
C17 C 0.20941(16) 0.30380(7) 0.49581(14) 0.0381(4) Uani 1 1 d . . .
H17A H 0.2733 0.2869 0.5182 0.057 Uiso 1 1 calc R . .
H17B H 0.2016 0.3010 0.4271 0.057 Uiso 1 1 calc R . .
H17C H 0.1494 0.2886 0.5245 0.057 Uiso 1 1 calc R . .
C18 C 0.23085(14) 0.36515(7) 0.62995(12) 0.0305(4) Uani 1 1 d . . .
H18A H 0.2932 0.3472 0.6528 0.046 Uiso 1 1 calc R . .
H18B H 0.1699 0.3523 0.6611 0.046 Uiso 1 1 calc R . .
H18C H 0.2392 0.4004 0.6443 0.046 Uiso 1 1 calc R . .
C19 C 0.49946(11) 0.45327(6) 0.33357(10) 0.0178(3) Uani 1 1 d . . .
C20 C 0.56891(11) 0.41689(6) 0.36890(11) 0.0200(3) Uani 1 1 d . . .
C21 C 0.66756(12) 0.41492(6) 0.33152(12) 0.0253(4) Uani 1 1 d . . .
H21 H 0.7151 0.3899 0.3523 0.030 Uiso 1 1 calc R . .
C22 C 0.69728(12) 0.44874(7) 0.26477(12) 0.0284(4) Uani 1 1 d . . .
H22 H 0.7646 0.4467 0.2400 0.034 Uiso 1 1 calc R . .
C23 C 0.62943(13) 0.48548(7) 0.23399(12) 0.0280(4) Uani 1 1 d . . .
H23 H 0.6514 0.5091 0.1895 0.034 Uiso 1 1 calc R . .
C24 C 0.52878(12) 0.48847(6) 0.26738(11) 0.0228(3) Uani 1 1 d . . .
C25 C 0.45441(14) 0.52875(6) 0.23199(12) 0.0304(4) Uani 1 1 d . . .
H25 H 0.3893 0.5257 0.2676 0.037 Uiso 1 1 calc R . .
C26 C 0.4248(2) 0.52167(11) 0.12786(17) 0.0725(8) Uani 1 1 d U . .
H26A H 0.3754 0.5474 0.1071 0.109 Uiso 1 1 calc R . .
H26B H 0.3926 0.4891 0.1183 0.109 Uiso 1 1 calc R . .
H26C H 0.4874 0.5239 0.0912 0.109 Uiso 1 1 calc R . .
C27 C 0.49902(18) 0.58011(8) 0.25079(19) 0.0535(6) Uani 1 1 d U . .
H27A H 0.4466 0.6050 0.2326 0.080 Uiso 1 1 calc R . .
H27B H 0.5608 0.5849 0.2138 0.080 Uiso 1 1 calc R . .
H27C H 0.5184 0.5835 0.3180 0.080 Uiso 1 1 calc R . .
C28 C 0.53809(12) 0.38110(6) 0.44568(11) 0.0215(3) Uani 1 1 d . . .
H28 H 0.4804 0.3967 0.4801 0.026 Uiso 1 1 calc R . .
C29 C 0.62737(13) 0.37012(7) 0.51809(13) 0.0300(4) Uani 1 1 d . . .
H29A H 0.6008 0.3508 0.5701 0.045 Uiso 1 1 calc R . .
H29B H 0.6565 0.4013 0.5426 0.045 Uiso 1 1 calc R . .
H29C H 0.6818 0.3513 0.4878 0.045 Uiso 1 1 calc R . .
C30 C 0.49678(13) 0.33273(6) 0.40296(12) 0.0282(4) Uani 1 1 d . . .
H30A H 0.4757 0.3107 0.4535 0.042 Uiso 1 1 calc R . .
H30B H 0.5515 0.3168 0.3679 0.042 Uiso 1 1 calc R . .
H30C H 0.4366 0.3396 0.3602 0.042 Uiso 1 1 calc R . .
N31 N 0.32384(9) 0.28375(5) 0.13972(9) 0.0189(3) Uani 1 1 d . . .
C32 C 0.27413(12) 0.25717(6) 0.06675(11) 0.0240(3) Uani 1 1 d . . .
H32 H 0.3005 0.2282 0.0385 0.029 Uiso 1 1 calc R . .
C33 C 0.18278(12) 0.27902(6) 0.04266(11) 0.0239(3) Uani 1 1 d . . .
H33 H 0.1340 0.2679 -0.0050 0.029 Uiso 1 1 calc R . .
N34 N 0.17159(9) 0.32072(5) 0.09934(9) 0.0189(3) Uani 1 1 d . . .
C35 C 0.42677(11) 0.27033(6) 0.17422(10) 0.0190(3) Uani 1 1 d . A .
C36 C 0.51215(12) 0.29573(6) 0.13861(11) 0.0221(3) Uani 1 1 d . . .
C37 C 0.61170(12) 0.28321(6) 0.17454(12) 0.0273(4) Uani 1 1 d . A .
H37 H 0.6704 0.3005 0.1531 0.033 Uiso 1 1 calc R . .
C38 C 0.62619(12) 0.24614(6) 0.24075(12) 0.0278(4) Uani 1 1 d . . .
H38 H 0.6945 0.2381 0.2643 0.033 Uiso 1 1 calc R A .
C39 C 0.54141(13) 0.22065(6) 0.27283(12) 0.0261(4) Uani 1 1 d . A .
H39 H 0.5523 0.1948 0.3173 0.031 Uiso 1 1 calc R . .
C40 C 0.44016(12) 0.23237(6) 0.24082(11) 0.0219(3) Uani 1 1 d . . .
C41 C 0.49773(13) 0.33465(6) 0.06182(12) 0.0274(4) Uani 0.857(2) 1 d P A 1
H41 H 0.4216 0.3365 0.0445 0.033 Uiso 0.857(2) 1 calc PR A 1
C42 C 0.5311(3) 0.38492(11) 0.0960(2) 0.0679(9) Uani 0.857(2) 1 d PU A 1
H42A H 0.5149 0.4094 0.0466 0.102 Uiso 0.857(2) 1 calc PR A 1
H42B H 0.6062 0.3848 0.1111 0.102 Uiso 0.857(2) 1 calc PR A 1
H42C H 0.4939 0.3933 0.1526 0.102 Uiso 0.857(2) 1 calc PR A 1
C43 C 0.5530(3) 0.32021(13) -0.0266(2) 0.0691(10) Uani 0.857(2) 1 d PU A 1
H43A H 0.5370 0.3444 -0.0765 0.104 Uiso 0.857(2) 1 calc PR A 1
H43B H 0.5293 0.2875 -0.0477 0.104 Uiso 0.857(2) 1 calc PR A 1
H43C H 0.6284 0.3194 -0.0128 0.104 Uiso 0.857(2) 1 calc PR A 1
C141 C 0.49773(13) 0.33465(6) 0.06182(12) 0.0274(4) Uani 0.143(2) 1 d P A 2
H141 H 0.4304 0.3519 0.0721 0.033 Uiso 0.143(2) 1 calc PR A 2
C142 C 0.4889(19) 0.3115(8) -0.0334(14) 0.0691(10) Uani 0.143(2) 1 d PU A 2
H14G H 0.4793 0.3373 -0.0814 0.104 Uiso 0.143(2) 1 calc PR A 2
H14H H 0.4290 0.2891 -0.0369 0.104 Uiso 0.143(2) 1 calc PR A 2
H14I H 0.5525 0.2929 -0.0447 0.104 Uiso 0.143(2) 1 calc PR A 2
C143 C 0.587(2) 0.3751(7) 0.0680(15) 0.0679(9) Uani 0.143(2) 1 d PU A 2
H14D H 0.5673 0.4030 0.0271 0.102 Uiso 0.143(2) 1 calc PR A 2
H14E H 0.6521 0.3606 0.0474 0.102 Uiso 0.143(2) 1 calc PR A 2
H14F H 0.5967 0.3866 0.1332 0.102 Uiso 0.143(2) 1 calc PR A 2
C44 C 0.34813(13) 0.20398(6) 0.27786(12) 0.0281(4) Uani 1 1 d . A .
H44 H 0.2834 0.2231 0.2609 0.034 Uiso 1 1 calc R . .
C45 C 0.35588(16) 0.19837(8) 0.38510(13) 0.0403(5) Uani 1 1 d . . .
H45A H 0.2918 0.1833 0.4066 0.060 Uiso 1 1 calc R A .
H45B H 0.3654 0.2310 0.4143 0.060 Uiso 1 1 calc R . .
H45C H 0.4154 0.1772 0.4031 0.060 Uiso 1 1 calc R . .
C46 C 0.33809(18) 0.15311(8) 0.23143(16) 0.0483(5) Uani 1 1 d . . .
H46A H 0.2774 0.1359 0.2550 0.072 Uiso 1 1 calc R A .
H46B H 0.4010 0.1338 0.2466 0.072 Uiso 1 1 calc R . .
H46C H 0.3294 0.1571 0.1629 0.072 Uiso 1 1 calc R . .
C47 C 0.07973(11) 0.35086(6) 0.08724(11) 0.0192(3) Uani 1 1 d . A .
C48 C -0.01001(12) 0.33734(6) 0.13384(11) 0.0224(3) Uani 1 1 d . . .
C49 C -0.10049(12) 0.36490(6) 0.11522(12) 0.0274(4) Uani 1 1 d . . .
H49 H -0.1624 0.3563 0.1455 0.033 Uiso 1 1 calc R . .
C50 C -0.10167(12) 0.40445(6) 0.05364(12) 0.0281(4) Uani 1 1 d . . .
H50 H -0.1645 0.4222 0.0405 0.034 Uiso 1 1 calc R . .
C51 C -0.01135(12) 0.41824(6) 0.01109(12) 0.0253(3) Uani 1 1 d . A .
H51 H -0.0125 0.4459 -0.0301 0.030 Uiso 1 1 calc R . .
C52 C 0.08147(12) 0.39226(6) 0.02756(11) 0.0217(3) Uani 1 1 d . . .
C53 C -0.00968(13) 0.29432(6) 0.20266(12) 0.0282(4) Uani 1 1 d . . .
H53 H 0.0644 0.2845 0.2166 0.034 Uiso 1 1 calc R . .
C54 C -0.0564(2) 0.30884(8) 0.29546(14) 0.0522(6) Uani 1 1 d . . .
H54A H -0.0482 0.2815 0.3404 0.078 Uiso 1 1 calc R . .
H54B H -0.1306 0.3162 0.2845 0.078 Uiso 1 1 calc R . .
H54C H -0.0204 0.3381 0.3212 0.078 Uiso 1 1 calc R . .
C55 C -0.06709(16) 0.24955(7) 0.16058(14) 0.0406(5) Uani 1 1 d . . .
H55A H -0.0636 0.2223 0.2060 0.061 Uiso 1 1 calc R . .
H55B H -0.0345 0.2394 0.1026 0.061 Uiso 1 1 calc R . .
H55C H -0.1401 0.2582 0.1462 0.061 Uiso 1 1 calc R . .
C56 C 0.18225(13) 0.40882(6) -0.01605(12) 0.0275(4) Uani 0.857(2) 1 d P A 1
H56 H 0.2408 0.3989 0.0286 0.033 Uiso 0.857(2) 1 calc PR A 1
C57 C 0.18840(16) 0.46595(7) -0.02712(15) 0.0292(5) Uani 0.857(2) 1 d P A 1
H57A H 0.2593 0.4754 -0.0422 0.044 Uiso 0.857(2) 1 calc PR A 1
H57B H 0.1701 0.4818 0.0319 0.044 Uiso 0.857(2) 1 calc PR A 1
H57C H 0.1396 0.4766 -0.0781 0.044 Uiso 0.857(2) 1 calc PR A 1
C58 C 0.20044(17) 0.38390(8) -0.10888(15) 0.0327(5) Uani 0.857(2) 1 d P A 1
H58A H 0.2659 0.3958 -0.1335 0.049 Uiso 0.857(2) 1 calc PR A 1
H58B H 0.1428 0.3916 -0.1540 0.049 Uiso 0.857(2) 1 calc PR A 1
H58C H 0.2045 0.3481 -0.0995 0.049 Uiso 0.857(2) 1 calc PR A 1
C156 C 0.18225(13) 0.40882(6) -0.01605(12) 0.0275(4) Uani 0.143(2) 1 d P A 2
H156 H 0.2253 0.3781 -0.0144 0.033 Uiso 0.143(2) 1 calc PR A 2
C157 C 0.2401(9) 0.4392(5) 0.0228(9) 0.0292(5) Uani 0.143(2) 1 d P A 2
H15D H 0.2031 0.4707 0.0284 0.044 Uiso 0.143(2) 1 calc PR A 2
H15E H 0.3015 0.4441 -0.0145 0.044 Uiso 0.143(2) 1 calc PR A 2
H15F H 0.2619 0.4273 0.0858 0.044 Uiso 0.143(2) 1 calc PR A 2
C158 C 0.1501(10) 0.4154(5) -0.1304(9) 0.0327(5) Uani 0.143(2) 1 d P A 2
H15G H 0.2125 0.4116 -0.1670 0.049 Uiso 0.143(2) 1 calc PR A 2
H15H H 0.1201 0.4482 -0.1416 0.049 Uiso 0.143(2) 1 calc PR A 2
H15I H 0.0990 0.3901 -0.1498 0.049 Uiso 0.143(2) 1 calc PR A 2

loop_
_atom_site_aniso_label
_atom_site_aniso_U_11
_atom_site_aniso_U_22
_atom_site_aniso_U_33
_atom_site_aniso_U_23
_atom_site_aniso_U_13
_atom_site_aniso_U_12
B1 0.0157(8) 0.0157(8) 0.0166(8) 0.0014(6) 0.0008(6) 0.0008(6)
Be1 0.0151(9) 0.0184(10) 0.0208(10) -0.0003(8) 0.0019(7) 0.0008(7)
B2 0.0176(8) 0.0163(8) 0.0193(8) 0.0011(7) 0.0004(7) -0.0008(6)
N3 0.0142(6) 0.0182(7) 0.0192(6) -0.0020(5) 0.0012(5) -0.0002(5)
C4 0.0199(7) 0.0202(8) 0.0211(8) -0.0065(6) 0.0008(6) 0.0019(6)
C5 0.0185(7) 0.0195(8) 0.0222(8) -0.0052(6) -0.0011(6) -0.0005(6)
N6 0.0147(6) 0.0168(6) 0.0183(6) -0.0003(5) 0.0011(5) 0.0005(5)
C7 0.0147(7) 0.0222(8) 0.0188(7) -0.0067(6) 0.0043(6) -0.0017(6)
C8 0.0183(7) 0.0228(8) 0.0182(7) -0.0071(6) 0.0020(6) 0.0016(6)
C9 0.0153(7) 0.0335(9) 0.0243(8) -0.0067(7) 0.0003(6) 0.0022(6)
C10 0.0179(8) 0.0389(10) 0.0275(9) -0.0060(7) 0.0076(7) -0.0076(7)
C11 0.0272(8) 0.0269(9) 0.0245(8) -0.0007(7) 0.0064(7) -0.0057(7)
C12 0.0204(7) 0.0223(8) 0.0198(8) -0.0043(6) 0.0033(6) -0.0010(6)
C13 0.0184(7) 0.0249(9) 0.0246(8) -0.0024(7) -0.0006(6) 0.0022(6)
C14 0.0401(10) 0.0385(11) 0.0240(9) 0.0030(8) 0.0026(8) 0.0142(8)
C15 0.0246(8) 0.0264(9) 0.0390(10) -0.0038(8) -0.0023(7) 0.0051(7)
C16 0.0239(8) 0.0251(9) 0.0275(9) 0.0053(7) 0.0052(7) 0.0026(6)
C17 0.0508(12) 0.0305(10) 0.0327(10) -0.0024(8) -0.0010(9) 0.0113(9)
C18 0.0311(9) 0.0281(10) 0.0321(9) 0.0006(7) -0.0026(7) 0.0028(7)
C19 0.0137(7) 0.0208(8) 0.0190(7) -0.0047(6) 0.0008(6) -0.0036(6)
C20 0.0177(7) 0.0212(8) 0.0211(8) -0.0046(6) 0.0007(6) -0.0021(6)
C21 0.0165(7) 0.0299(9) 0.0295(9) -0.0046(7) -0.0001(6) 0.0022(6)
C22 0.0166(7) 0.0388(10) 0.0302(9) -0.0080(8) 0.0065(7) -0.0065(7)
C23 0.0259(8) 0.0332(10) 0.0253(8) 0.0004(7) 0.0069(7) -0.0103(7)
C24 0.0213(8) 0.0248(9) 0.0223(8) -0.0019(7) 0.0019(6) -0.0060(6)
C25 0.0311(9) 0.0283(10) 0.0322(9) 0.0097(8) 0.0044(7) -0.0010(7)
C26 0.098(2) 0.0679(17) 0.0485(14) 0.0036(12) -0.0257(14) 0.0330(15)
C27 0.0483(12) 0.0319(11) 0.0808(16) 0.0071(11) 0.0107(11) 0.0011(9)
C28 0.0195(7) 0.0213(8) 0.0237(8) 0.0001(6) 0.0011(6) 0.0039(6)
C29 0.0294(9) 0.0261(9) 0.0337(10) 0.0027(7) -0.0065(7) 0.0012(7)
C30 0.0278(8) 0.0247(9) 0.0317(9) 0.0006(7) -0.0010(7) -0.0019(7)
N31 0.0193(6) 0.0171(7) 0.0202(6) -0.0019(5) -0.0013(5) 0.0010(5)
C32 0.0271(8) 0.0193(8) 0.0252(8) -0.0076(7) -0.0023(7) 0.0019(6)
C33 0.0258(8) 0.0201(8) 0.0254(8) -0.0072(7) -0.0043(7) -0.0004(6)
N34 0.0189(6) 0.0161(6) 0.0216(7) -0.0024(5) -0.0006(5) 0.0009(5)
C35 0.0195(7) 0.0174(8) 0.0200(8) -0.0047(6) 0.0007(6) 0.0039(6)
C36 0.0240(8) 0.0196(8) 0.0227(8) -0.0038(6) 0.0031(6) 0.0022(6)
C37 0.0213(8) 0.0291(9) 0.0319(9) -0.0039(7) 0.0049(7) 0.0002(7)
C38 0.0204(8) 0.0333(10) 0.0295(9) -0.0047(7) -0.0019(7) 0.0099(7)
C39 0.0290(9) 0.0247(9) 0.0244(8) 0.0017(7) 0.0006(7) 0.0099(7)
C40 0.0236(8) 0.0198(8) 0.0223(8) -0.0021(6) 0.0032(6) 0.0047(6)
C41 0.0278(8) 0.0258(9) 0.0288(9) 0.0036(7) 0.0044(7) 0.0010(7)
C42 0.116(3) 0.0328(14) 0.0533(17) 0.0088(13) -0.0169(16) -0.0125(16)
C43 0.104(2) 0.0656(18) 0.0401(13) 0.0171(13) 0.0285(18) 0.0359(19)
C141 0.0278(8) 0.0258(9) 0.0288(9) 0.0036(7) 0.0044(7) 0.0010(7)
C142 0.104(2) 0.0656(18) 0.0401(13) 0.0171(13) 0.0285(18) 0.0359(19)
C143 0.116(3) 0.0328(14) 0.0533(17) 0.0088(13) -0.0169(16) -0.0125(16)
C44 0.0264(8) 0.0262(9) 0.0320(9) 0.0073(7) 0.0050(7) 0.0042(7)
C45 0.0489(12) 0.0379(11) 0.0352(10) 0.0057(9) 0.0141(9) 0.0004(9)
C46 0.0538(13) 0.0417(12) 0.0504(13) -0.0074(10) 0.0145(10) -0.0188(10)
C47 0.0181(7) 0.0190(8) 0.0200(8) -0.0048(6) -0.0044(6) 0.0006(6)
C48 0.0201(7) 0.0211(8) 0.0256(8) -0.0037(7) -0.0022(6) -0.0031(6)
C49 0.0183(8) 0.0290(9) 0.0351(9) -0.0049(7) 0.0022(7) -0.0022(7)
C50 0.0193(8) 0.0274(9) 0.0369(10) -0.0041(7) -0.0049(7) 0.0055(7)
C51 0.0265(8) 0.0233(9) 0.0257(8) 0.0010(7) -0.0046(7) 0.0032(7)
C52 0.0217(8) 0.0233(8) 0.0197(8) -0.0023(6) -0.0017(6) 0.0000(6)
C53 0.0240(8) 0.0269(9) 0.0337(9) 0.0034(7) 0.0007(7) -0.0048(7)
C54 0.0887(18) 0.0397(12) 0.0286(10) 0.0003(9) 0.0057(11) -0.0043(11)
C55 0.0522(12) 0.0291(10) 0.0408(11) -0.0021(8) 0.0062(9) -0.0104(9)
C56 0.0237(8) 0.0311(10) 0.0277(9) 0.0075(7) 0.0014(7) 0.0027(7)
C57 0.0346(11) 0.0244(11) 0.0292(11) -0.0005(8) 0.0079(9) -0.0053(8)
C58 0.0346(11) 0.0315(12) 0.0329(11) -0.0063(9) 0.0109(9) -0.0049(9)
C156 0.0237(8) 0.0311(10) 0.0277(9) 0.0075(7) 0.0014(7) 0.0027(7)
C157 0.0346(11) 0.0244(11) 0.0292(11) -0.0005(8) 0.0079(9) -0.0053(8)
C158 0.0346(11) 0.0315(12) 0.0329(11) -0.0063(9) 0.0109(9) -0.0049(9)

loop_
_atom_type_symbol
_atom_type_description
_atom_type_scat_dispersion_real
_atom_type_scat_dispersion_imag
_atom_type_scat_source
C C 0.0033 0.0016 'International Tables Vol C Tables 4.2.6.8 and 6.1.1.4'
H H 0.0000 0.0000 'International Tables Vol C Tables 4.2.6.8 and 6.1.1.4'
Be Be 0.0005 0.0002 'International Tables Vol C Tables 4.2.6.8 and 6.1.1.4'
B B 0.0013 0.0007 'International Tables Vol C Tables 4.2.6.8 and 6.1.1.4'
N N 0.0061 0.0033 'International Tables Vol C Tables 4.2.6.8 and 6.1.1.4'

loop_
_geom_angle_atom_site_label_1
_geom_angle_atom_site_label_2
_geom_angle_atom_site_label_3
_geom_angle
N3 B1 N6 101.88(12)
N3 B1 Be1 127.61(13)
N6 B1 Be1 130.51(12)
B1 Be1 B2 177.70(14)
N34 B2 N31 101.86(13)
N34 B2 Be1 127.61(13)
N31 B2 Be1 130.53(13)
C4 N3 C7 119.39(12)
C4 N3 B1 110.15(12)
C7 N3 B1 129.67(13)
C5 C4 N3 108.94(13)
C5 C4 H4 125.5
N3 C4 H4 125.5
C4 C5 N6 109.11(13)
C4 C5 H5 125.4
N6 C5 H5 125.4
C5 N6 C19 120.08(12)
C5 N6 B1 109.91(12)
C19 N6 B1 129.99(12)
C12 C7 C8 122.03(13)
C12 C7 N3 118.75(13)
C8 C7 N3 119.10(13)
C9 C8 C7 117.40(15)
C9 C8 C13 121.92(14)
C7 C8 C13 120.69(13)
C10 C9 C8 121.32(15)
C10 C9 H9 119.3
C8 C9 H9 119.3
C11 C10 C9 120.26(14)
C11 C10 H10 119.9
C9 C10 H10 119.9
C10 C11 C12 120.76(16)
C10 C11 H11 119.6
C12 C11 H11 119.6
C7 C12 C11 118.22(14)
C7 C12 C16 121.93(13)
C11 C12 C16 119.82(14)
C8 C13 C15 113.57(13)
C8 C13 C14 110.66(13)
C15 C13 C14 109.51(14)
C8 C13 H13 107.6
C15 C13 H13 107.6
C14 C13 H13 107.6
C13 C14 H14A 109.5
C13 C14 H14B 109.5
H14A C14 H14B 109.5
C13 C14 H14C 109.5
H14A C14 H14C 109.5
H14B C14 H14C 109.5
C13 C15 H15A 109.5
C13 C15 H15B 109.5
H15A C15 H15B 109.5
C13 C15 H15C 109.5
H15A C15 H15C 109.5
H15B C15 H15C 109.5
C12 C16 C17 110.59(14)
C12 C16 C18 111.08(13)
C17 C16 C18 112.09(14)
C12 C16 H16 107.6
C17 C16 H16 107.6
C18 C16 H16 107.6
C16 C17 H17A 109.5
C16 C17 H17B 109.5
H17A C17 H17B 109.5
C16 C17 H17C 109.5
H17A C17 H17C 109.5
H17B C17 H17C 109.5
C16 C18 H18A 109.5
C16 C18 H18B 109.5
H18A C18 H18B 109.5
C16 C18 H18C 109.5
H18A C18 H18C 109.5
H18B C18 H18C 109.5
C24 C19 C20 121.98(13)
C24 C19 N6 119.03(13)
C20 C19 N6 118.96(13)
C21 C20 C19 117.61(14)
C21 C20 C28 121.12(14)
C19 C20 C28 121.28(13)
C22 C21 C20 121.20(15)
C22 C21 H21 119.4
C20 C21 H21 119.4
C23 C22 C21 120.23(14)
C23 C22 H22 119.9
C21 C22 H22 119.9
C22 C23 C24 120.98(15)
C22 C23 H23 119.5
C24 C23 H23 119.5
C23 C24 C19 117.90(15)
C23 C24 C25 120.43(15)
C19 C24 C25 121.67(13)
C24 C25 C26 110.91(16)
C24 C25 C27 111.74(16)
C26 C25 C27 111.16(19)
C24 C25 H25 107.6
C26 C25 H25 107.6
C27 C25 H25 107.6
C25 C26 H26A 109.5
C25 C26 H26B 109.5
H26A C26 H26B 109.5
C25 C26 H26C 109.5
H26A C26 H26C 109.5
H26B C26 H26C 109.5
C25 C27 H27A 109.5
C25 C27 H27B 109.5
H27A C27 H27B 109.5
C25 C27 H27C 109.5
H27A C27 H27C 109.5
H27B C27 H27C 109.5
C20 C28 C30 110.94(13)
C20 C28 C29 113.06(13)
C30 C28 C29 109.64(13)
C20 C28 H28 107.7
C30 C28 H28 107.7
C29 C28 H28 107.7
C28 C29 H29A 109.5
C28 C29 H29B 109.5
H29A C29 H29B 109.5
C28 C29 H29C 109.5
H29A C29 H29C 109.5
H29B C29 H29C 109.5
C28 C30 H30A 109.5
C28 C30 H30B 109.5
H30A C30 H30B 109.5
C28 C30 H30C 109.5
H30A C30 H30C 109.5
H30B C30 H30C 109.5
C32 N31 C35 120.52(12)
C32 N31 B2 110.11(13)
C35 N31 B2 129.15(13)
C33 C32 N31 109.16(14)
C33 C32 H32 125.4
N31 C32 H32 125.4
C32 C33 N34 108.65(14)
C32 C33 H33 125.7
N34 C33 H33 125.7
C33 N34 C47 119.61(13)
C33 N34 B2 110.22(13)
C47 N34 B2 130.17(13)
C40 C35 C36 121.74(14)
C40 C35 N31 119.91(13)
C36 C35 N31 118.34(14)
C37 C36 C35 117.78(15)
C37 C36 C41 120.64(14)
C35 C36 C41 121.57(14)
C38 C37 C36 121.18(15)
C38 C37 H37 119.4
C36 C37 H37 119.4
C37 C38 C39 120.11(15)
C37 C38 H38 119.9
C39 C38 H38 119.9
C38 C39 C40 121.06(15)
C38 C39 H39 119.5
C40 C39 H39 119.5
C39 C40 C35 118.09(14)
C39 C40 C44 120.00(14)
C35 C40 C44 121.91(14)
C42 C41 C36 111.84(17)
C42 C41 C43 111.3(2)
C36 C41 C43 111.55(17)
C42 C41 H41 107.3
C36 C41 H41 107.3
C43 C41 H41 107.3
H14G C142 H14H 109.5
H14G C142 H14I 109.5
H14H C142 H14I 109.5
H14D C143 H14E 109.5
H14D C143 H14F 109.5
H14E C143 H14F 109.5
C40 C44 C45 112.13(15)
C40 C44 C46 110.92(14)
C45 C44 C46 109.90(15)
C40 C44 H44 107.9
C45 C44 H44 107.9
C46 C44 H44 107.9
C44 C45 H45A 109.5
C44 C45 H45B 109.5
H45A C45 H45B 109.5
C44 C45 H45C 109.5
H45A C45 H45C 109.5
H45B C45 H45C 109.5
C44 C46 H46A 109.5
C44 C46 H46B 109.5
H46A C46 H46B 109.5
C44 C46 H46C 109.5
H46A C46 H46C 109.5
H46B C46 H46C 109.5
C48 C47 C52 121.84(14)
C48 C47 N34 118.88(14)
C52 C47 N34 119.27(13)
C49 C48 C47 117.78(15)
C49 C48 C53 120.61(14)
C47 C48 C53 121.60(14)
C50 C49 C48 121.27(15)
C50 C49 H49 119.4
C48 C49 H49 119.4
C49 C50 C51 119.96(15)
C49 C50 H50 120.0
C51 C50 H50 120.0
C50 C51 C52 121.24(16)
C50 C51 H51 119.4
C52 C51 H51 119.4
C51 C52 C47 117.79(14)
C51 C52 C56 121.21(15)
C47 C52 C56 120.99(14)
C48 C53 C54 111.62(15)
C48 C53 C55 111.65(15)
C54 C53 C55 109.94(15)
C48 C53 H53 107.8
C54 C53 H53 107.8
C55 C53 H53 107.8
C53 C54 H54A 109.5
C53 C54 H54B 109.5
H54A C54 H54B 109.5
C53 C54 H54C 109.5
H54A C54 H54C 109.5
H54B C54 H54C 109.5
C53 C55 H55A 109.5
C53 C55 H55B 109.5
H55A C55 H55B 109.5
C53 C55 H55C 109.5
H55A C55 H55C 109.5
H55B C55 H55C 109.5
C58 C56 C52 112.97(15)
C58 C56 C57 110.22(15)
C52 C56 C57 112.35(14)
C58 C56 H56 107.0
C52 C56 H56 107.0
C57 C56 H56 107.0
H15D C157 H15E 109.5
H15D C157 H15F 109.5
H15E C157 H15F 109.5
H15G C158 H15H 109.5
H15G C158 H15I 109.5
H15H C158 H15I 109.5

loop_
_geom_bond_atom_site_label_1
_geom_bond_atom_site_label_2
_geom_bond_distance
B1 N3 1.4473(19)
B1 N6 1.450(2)
B1 Be1 1.870(3)
Be1 B2 1.873(3)
B2 N34 1.449(2)
B2 N31 1.449(2)
N3 C4 1.3945(19)
N3 C7 1.4381(18)
C4 C5 1.340(2)
C4 H4 0.9500
C5 N6 1.3953(19)
C5 H5 0.9500
N6 C19 1.4381(17)
C7 C12 1.399(2)
C7 C8 1.411(2)
C8 C9 1.396(2)
C8 C13 1.517(2)
C9 C10 1.389(2)
C9 H9 0.9500
C10 C11 1.380(2)
C10 H10 0.9500
C11 C12 1.400(2)
C11 H11 0.9500
C12 C16 1.521(2)
C13 C15 1.529(2)
C13 C14 1.534(2)
C13 H13 1.0000
C14 H14A 0.9800
C14 H14B 0.9800
C14 H14C 0.9800
C15 H15A 0.9800
C15 H15B 0.9800
C15 H15C 0.9800
C16 C17 1.525(2)
C16 C18 1.529(2)
C16 H16 1.0000
C17 H17A 0.9800
C17 H17B 0.9800
C17 H17C 0.9800
C18 H18A 0.9800
C18 H18B 0.9800
C18 H18C 0.9800
C19 C24 1.402(2)
C19 C20 1.407(2)
C20 C21 1.397(2)
C20 C28 1.524(2)
C21 C22 1.384(2)
C21 H21 0.9500
C22 C23 1.381(3)
C22 H22 0.9500
C23 C24 1.400(2)
C23 H23 0.9500
C24 C25 1.521(2)
C25 C26 1.523(3)
C25 C27 1.523(3)
C25 H25 1.0000
C26 H26A 0.9800
C26 H26B 0.9800
C26 H26C 0.9800
C27 H27A 0.9800
C27 H27B 0.9800
C27 H27C 0.9800
C28 C30 1.528(2)
C28 C29 1.535(2)
C28 H28 1.0000
C29 H29A 0.9800
C29 H29B 0.9800
C29 H29C 0.9800
C30 H30A 0.9800
C30 H30B 0.9800
C30 H30C 0.9800
N31 C32 1.393(2)
N31 C35 1.4370(19)
C32 C33 1.345(2)
C32 H32 0.9500
C33 N34 1.3975(19)
C33 H33 0.9500
N34 C47 1.4392(19)
C35 C40 1.402(2)
C35 C36 1.408(2)
C36 C37 1.398(2)
C36 C41 1.522(2)
C37 C38 1.382(2)
C37 H37 0.9500
C38 C39 1.384(2)
C38 H38 0.9500
C39 C40 1.396(2)
C39 H39 0.9500
C40 C44 1.524(2)
C41 C42 1.501(3)
C41 C43 1.522(3)
C41 H41 1.0000
C42 H42A 0.9800
C42 H42B 0.9800
C42 H42C 0.9800
C43 H43A 0.9800
C43 H43B 0.9800
C43 H43C 0.9800
C142 H14G 0.9800
C142 H14H 0.9800
C142 H14I 0.9800
C143 H14D 0.9800
C143 H14E 0.9800
C143 H14F 0.9800
C44 C45 1.529(2)
C44 C46 1.530(3)
C44 H44 1.0000
C45 H45A 0.9800
C45 H45B 0.9800
C45 H45C 0.9800
C46 H46A 0.9800
C46 H46B 0.9800
C46 H46C 0.9800
C47 C48 1.404(2)
C47 C52 1.406(2)
C48 C49 1.397(2)
C48 C53 1.520(2)
C49 C50 1.382(2)
C49 H49 0.9500
C50 C51 1.384(2)
C50 H50 0.9500
C51 C52 1.396(2)
C51 H51 0.9500
C52 C56 1.528(2)
C53 C54 1.524(3)
C53 C55 1.527(2)
C53 H53 1.0000
C54 H54A 0.9800
C54 H54B 0.9800
C54 H54C 0.9800
C55 H55A 0.9800
C55 H55B 0.9800
C55 H55C 0.9800
C56 C58 1.508(3)
C56 C57 1.557(3)
C56 H56 1.0000
C57 H57A 0.9800
C57 H57B 0.9800
C57 H57C 0.9800
C58 H58A 0.9800
C58 H58B 0.9800
C58 H58C 0.9800
C157 H15D 0.9800
C157 H15E 0.9800
C157 H15F 0.9800
C158 H15G 0.9800
C158 H15H 0.9800
C158 H15I 0.9800

loop_
_geom_torsion_atom_site_label_1
_geom_torsion_atom_site_label_2
_geom_torsion_atom_site_label_3
_geom_torsion_atom_site_label_4
_geom_torsion
N6 B1 N3 C4 -0.38(16)
Be1 B1 N3 C4 179.15(14)
N6 B1 N3 C7 -169.90(14)
Be1 B1 N3 C7 9.6(2)
C7 N3 C4 C5 171.74(14)
B1 N3 C4 C5 0.98(18)
N3 C4 C5 N6 -1.18(18)
C4 C5 N6 C19 -177.56(13)
C4 C5 N6 B1 0.95(18)
N3 B1 N6 C5 -0.33(16)
Be1 B1 N6 C5 -179.83(15)
N3 B1 N6 C19 177.98(14)
Be1 B1 N6 C19 -1.5(3)
C4 N3 C7 C12 -92.85(17)
B1 N3 C7 C12 75.8(2)
C4 N3 C7 C8 83.26(17)
B1 N3 C7 C8 -108.04(18)
C12 C7 C8 C9 1.0(2)
N3 C7 C8 C9 -174.98(13)
C12 C7 C8 C13 -178.64(14)
N3 C7 C8 C13 5.4(2)
C7 C8 C9 C10 0.3(2)
C13 C8 C9 C10 179.94(15)
C8 C9 C10 C11 -1.4(2)
C9 C10 C11 C12 1.1(2)
C8 C7 C12 C11 -1.3(2)
N3 C7 C12 C11 174.75(13)
C8 C7 C12 C16 -179.26(14)
N3 C7 C12 C16 -3.3(2)
C10 C11 C12 C7 0.2(2)
C10 C11 C12 C16 178.24(15)
C9 C8 C13 C15 20.4(2)
C7 C8 C13 C15 -160.00(14)
C9 C8 C13 C14 -103.26(17)
C7 C8 C13 C14 76.36(18)
C7 C12 C16 C17 -123.51(16)
C11 C12 C16 C17 58.51(19)
C7 C12 C16 C18 111.37(16)
C11 C12 C16 C18 -66.61(19)
C5 N6 C19 C24 -80.16(18)
B1 N6 C19 C24 101.68(18)
C5 N6 C19 C20 97.93(17)
B1 N6 C19 C20 -80.2(2)
C24 C19 C20 C21 -3.8(2)
N6 C19 C20 C21 178.22(13)
C24 C19 C20 C28 175.82(14)
N6 C19 C20 C28 -2.2(2)
C19 C20 C21 C22 2.4(2)
C28 C20 C21 C22 -177.16(15)
C20 C21 C22 C23 0.3(3)
C21 C22 C23 C24 -1.8(3)
C22 C23 C24 C19 0.5(2)
C22 C23 C24 C25 -179.25(16)
C20 C19 C24 C23 2.3(2)
N6 C19 C24 C23 -179.66(14)
C20 C19 C24 C25 -177.91(15)
N6 C19 C24 C25 0.1(2)
C23 C24 C25 C26 66.4(2)
C19 C24 C25 C26 -113.4(2)
C23 C24 C25 C27 -58.2(2)
C19 C24 C25 C27 122.00(18)
C21 C20 C28 C30 -85.48(18)
C19 C20 C28 C30 94.96(17)
C21 C20 C28 C29 38.2(2)
C19 C20 C28 C29 -141.40(15)
N34 B2 N31 C32 -0.01(16)
Be1 B2 N31 C32 -179.13(15)
N34 B2 N31 C35 174.60(14)
Be1 B2 N31 C35 -4.5(3)
C35 N31 C32 C33 -175.43(14)
B2 N31 C32 C33 -0.28(18)
N31 C32 C33 N34 0.46(19)
C32 C33 N34 C47 179.83(14)
C32 C33 N34 B2 -0.47(18)
N31 B2 N34 C33 0.29(16)
Be1 B2 N34 C33 179.45(14)
N31 B2 N34 C47 179.94(14)
Be1 B2 N34 C47 -0.9(2)
C32 N31 C35 C40 -82.95(18)
B2 N31 C35 C40 102.93(18)
C32 N31 C35 C36 96.29(17)
B2 N31 C35 C36 -77.8(2)
C40 C35 C36 C37 -2.4(2)
N31 C35 C36 C37 178.37(13)
C40 C35 C36 C41 176.07(14)
N31 C35 C36 C41 -3.2(2)
C35 C36 C37 C38 1.9(2)
C41 C36 C37 C38 -176.61(15)
C36 C37 C38 C39 -0.1(3)
C37 C38 C39 C40 -1.3(3)
C38 C39 C40 C35 0.8(2)
C38 C39 C40 C44 -179.53(15)
C36 C35 C40 C39 1.1(2)
N31 C35 C40 C39 -179.70(14)
C36 C35 C40 C44 -178.56(14)
N31 C35 C40 C44 0.6(2)
C37 C36 C41 C42 -65.5(3)
C35 C36 C41 C42 116.1(2)
C37 C36 C41 C43 59.9(3)
C35 C36 C41 C43 -118.6(2)
C39 C40 C44 C45 46.4(2)
C35 C40 C44 C45 -133.98(16)
C39 C40 C44 C46 -76.9(2)
C35 C40 C44 C46 102.74(19)
C33 N34 C47 C48 84.74(18)
B2 N34 C47 C48 -94.88(19)
C33 N34 C47 C52 -93.80(17)
B2 N34 C47 C52 86.6(2)
C52 C47 C48 C49 3.4(2)
N34 C47 C48 C49 -175.10(14)
C52 C47 C48 C53 -176.41(14)
N34 C47 C48 C53 5.1(2)
C47 C48 C49 C50 -0.5(2)
C53 C48 C49 C50 179.26(15)
C48 C49 C50 C51 -1.8(3)
C49 C50 C51 C52 1.3(3)
C50 C51 C52 C47 1.4(2)
C50 C51 C52 C56 -177.32(16)
C48 C47 C52 C51 -3.8(2)
N34 C47 C52 C51 174.68(14)
C48 C47 C52 C56 174.91(15)
N34 C47 C52 C56 -6.6(2)
C49 C48 C53 C54 -49.6(2)
C47 C48 C53 C54 130.20(18)
C49 C48 C53 C55 73.9(2)
C47 C48 C53 C55 -106.29(18)
C51 C52 C56 C58 -93.0(2)
C47 C52 C56 C58 88.3(2)
C51 C52 C56 C57 32.4(2)
C47 C52 C56 C57 -146.24(16)
